data_2104555
loop_
_publ_author_name
'Marsh, Richard E.'

_publ_section_title
;
 Space groups <i>P</i>1 and <i>Cc</i>: how are they doing?
;
_journal_coeditor_code BK5088
_journal_issue 6
_journal_name_full 'Acta Crystallographica Section B'
_journal_page_first 782
_journal_page_last 783
_journal_paper_doi 10.1107/S0108768109046448
_journal_volume 65
_journal_year 2009
_chemical_formula_moiety 'C32 H30 Co2 Cr Gd N8 O12 '
_chemical_formula_sum 'C32 H30 Co2 Cr Gd N8 O12'
_chemical_formula_weight 1045.8
_chemical_name_systematic
;
catena-(tetrakis(mu(3)-2,6-bis(acetylacetato)pyridine)octakis(mu(2)-cyano)-
hexadeca-aqua-tetracyano-di-chromium-tetra-cobalt-di-lanthanum
;
_space_group_IT_number 118
_symmetry_cell_setting tetragonal
_symmetry_Int_Tables_number 118
_symmetry_space_group_name_Hall 'P -4 -2n'
_symmetry_space_group_name_H-M 'P -4 n 2'
_cell_angle_alpha 90.
_cell_angle_beta 90.
_cell_angle_gamma 90.
_cell_formula_units_Z 2
_cell_length_a 10.636(2)
_cell_length_b 10.636
_cell_length_c 16.878(2)
_cell_measurement_reflns_used 4915
_cell_measurement_temperature 183.1
_cell_measurement_theta_max 27.5
_cell_measurement_theta_min 3.1
_cell_volume 1909.3(4)
_diffrn_measurement_device_type 'Rigaku/MSC Mercury CCD'
_diffrn_radiation_type 'Mo K\a'
_diffrn_radiation_wavelength 0.7107
_exptl_crystal_colour Red
_exptl_crystal_density_diffrn 1.819
_exptl_crystal_description Block
_exptl_crystal_F_000 1032
_exptl_crystal_size_max 0.170
_exptl_crystal_size_mid 0.140
_exptl_crystal_size_min 0.100
_cod_data_source_file bk5088.cif
_cod_data_source_block SEWYAV
_cod_original_cell_volume 1909.3(6)
_cod_original_sg_symbol_H-M P-4n2
_cod_original_formula_sum 'C32 H30 Co2 Cr Gd N8 O12 '
_cod_database_code 2104555

loop_
_symmetry_equiv_pos_as_xyz
'x, y, z'
'y, -x, -z'
'-x, -y, z'
'-y, x, -z'
'-x+1/2, y+1/2, z+1/2'
'y+1/2, x+1/2, -z+1/2'
'x+1/2, -y+1/2, z+1/2'
'-y+1/2, -x+1/2, -z+1/2'

loop_
_atom_site_label
_atom_site_type_symbol
_atom_site_fract_x
_atom_site_fract_y
_atom_site_fract_z
_atom_site_occupancy
Gd1 Gd 0.0 0.5 0.25 1
Cr1 Cr 0.5 0.5 0.0 1
Co1 Co 0.0 0.5 0.0285 1
O1 O -0.0274 0.3549 -0.0462 1
O2 O -0.0436 0.3841 0.1238 1
O3 O 0.2068 0.4220 0.1962 1
N1 N 0.1745 0.6745 0.25 1
N2 N 0.1996 0.4641 0.0185 1
N3 N 0.5 0.5 -0.1910 1
C1 C -0.1268 0.1760 -0.1008 1
C2 C -0.0962 0.2625 -0.0322 1
C3 C -0.1472 0.2346 0.0420 1
C4 C -0.1258 0.2964 0.1122 1
C5 C -0.2015 0.2620 0.1836 1
C6 C -0.2952 0.1694 0.1812 1
C7 C -0.3600 0.1400 0.25 1
C8 C 0.3060 0.4739 0.0076 1
C9 C 0.5 0.5 0.1228 1
H1 H -0.1681 0.2201 -0.1424 1
H2 H -0.0500 0.1397 -0.1224 1
H3 H -0.1796 0.1075 -0.0845 1
H4 H -0.2066 0.1663 0.0454 1
H5 H -0.3202 0.1307 0.1301 1
H6 H -0.4238 0.0762 0.25 1

loop_
_geom_angle_atom_site_label_1
_geom_angle_atom_site_label_2
_geom_angle_atom_site_label_3
_geom_angle
_geom_angle_site_symmetry_1
_geom_angle_site_symmetry_2
_geom_angle_site_symmetry_3
_geom_angle_publ_flag
O2 Gd1 O3 72.13 . . . yes
O2 Gd1 N1 118.62 . . . yes
O2 Gd1 O2 63.46 . . 3_565 yes
O2 Gd1 O3 72.18 . . 3_565 yes
O2 Gd1 N1 61.38 . . 3_565 yes
O2 Gd1 O2 122.76 . . 6_455 yes
O2 Gd1 O3 132.46 . . 6_455 yes
O2 Gd1 O2 154.92 . . 8_555 yes
O2 Gd1 O3 86.43 . . 8_555 yes
O3 Gd1 N1 67.39 . . . yes
O2 Gd1 O3 72.18 3_565 . . yes
O3 Gd1 O3 137.76 . . 3_565 yes
O3 Gd1 N1 112.61 . . 3_565 yes
O2 Gd1 O3 132.46 6_455 . . yes
O3 Gd1 O3 134.79 . . 6_455 yes
O2 Gd1 O3 86.43 8_555 . . yes
O3 Gd1 O3 63.59 . . 8_555 yes
O2 Gd1 N1 61.38 3_565 . . yes
O3 Gd1 N1 112.61 3_565 . . yes
N1 Gd1 N1 180.00 . . 3_565 yes
O2 Gd1 N1 118.62 6_455 . . yes
O3 Gd1 N1 67.39 6_455 . . yes
O2 Gd1 N1 61.38 8_555 . . yes
O3 Gd1 N1 112.61 8_555 . . yes
O2 Gd1 O3 72.13 3_565 . 3_565 yes
O2 Gd1 N1 118.62 3_565 . 3_565 yes
O2 Gd1 O2 154.92 3_565 . 6_455 yes
O2 Gd1 O3 86.43 3_565 . 6_455 yes
O2 Gd1 O2 122.76 3_565 . 8_555 yes
O2 Gd1 O3 132.46 3_565 . 8_555 yes
O3 Gd1 N1 67.39 3_565 . 3_565 yes
O2 Gd1 O3 86.43 6_455 . 3_565 yes
O3 Gd1 O3 63.59 3_565 . 6_455 yes
O2 Gd1 O3 132.46 8_555 . 3_565 yes
O3 Gd1 O3 134.79 3_565 . 8_555 yes
O2 Gd1 N1 61.38 6_455 . 3_565 yes
O3 Gd1 N1 112.61 6_455 . 3_565 yes
O2 Gd1 N1 118.62 8_555 . 3_565 yes
O3 Gd1 N1 67.39 8_555 . 3_565 yes
O2 Gd1 O3 72.13 6_455 . 6_455 yes
O2 Gd1 O2 63.46 6_455 . 8_555 yes
O2 Gd1 O3 72.18 6_455 . 8_555 yes
O2 Gd1 O3 72.18 8_555 . 6_455 yes
O3 Gd1 O3 137.76 6_455 . 8_555 yes
O2 Gd1 O3 72.13 8_555 . 8_555 yes
O1 Co1 O2 89.87 . . . yes
O1 Co1 N2 87.59 . . . yes
O1 Co1 O1 102.49 . . 3_565 yes
O1 Co1 O2 166.17 . . 3_565 yes
O1 Co1 N2 86.81 . . 3_565 yes
O2 Co1 N2 100.05 . . . yes
O1 Co1 O2 166.17 3_565 . . yes
O2 Co1 O2 78.62 . . 3_565 yes
O2 Co1 N2 86.91 . . 3_565 yes
O1 Co1 N2 86.81 3_565 . . yes
O2 Co1 N2 86.91 3_565 . . yes
N2 Co1 N2 171.05 . . 3_565 yes
O1 Co1 O2 89.87 3_565 . 3_565 yes
O1 Co1 N2 87.59 3_565 . 3_565 yes
O2 Co1 N2 100.05 3_565 . 3_565 yes
C8 Cr1 C9 86.47 . . . yes
C8 Cr1 C8 90.22 . . 2_565 yes
C8 Cr1 C9 93.53 . . 2_565 yes
C8 Cr1 C8 172.95 . . 3_665 yes
C8 Cr1 C8 90.22 . . 4_655 yes
C8 Cr1 C9 93.53 2_565 . . yes
C9 Cr1 C9 180.00 . . 2_565 yes
C8 Cr1 C9 86.47 3_665 . . yes
C8 Cr1 C9 93.53 4_655 . . yes
C8 Cr1 C9 86.47 2_565 . 2_565 yes
C8 Cr1 C8 90.22 2_565 . 3_665 yes
C8 Cr1 C8 172.95 2_565 . 4_655 yes
C8 Cr1 C9 93.53 3_665 . 2_565 yes
C8 Cr1 C9 86.47 4_655 . 2_565 yes
C8 Cr1 C8 90.22 3_665 . 4_655 yes
Co1 O1 C2 124.74 . . . yes
Gd1 O2 Co1 108.96 . . . yes
Gd1 O2 C4 127.51 . . . yes
Co1 O2 C4 117.47 . . . yes
Gd1 N1 C5 120.54 . . 3_565 yes
Gd1 N1 C5 120.54 . . 8_555 yes
C5 N1 C5 118.93 3_565 . 8_555 yes
Co1 N2 C8 163.95 . . . yes
O1 C2 C1 117.37 . . . yes
O1 C2 C3 124.39 . . . yes
C1 C2 C3 118.23 . . . no
C2 C3 C4 127.39 . . . no
O2 C4 C3 125.98 . . . yes
O2 C4 C5 114.75 . . . yes
C3 C4 C5 119.27 . . . no
C4 C5 C6 122.12 . . . no
N1 C5 C4 115.82 3_565 . . yes
N1 C5 C6 122.06 3_565 . . yes
C5 C6 C7 119.20 . . . no
C6 C7 C6 118.52 . . 6_455 no
Cr1 C8 N2 173.85 . . . yes
Cr1 C9 N3 180.00 . . 2_565 yes
C2 C1 H1 111.00 . . . no
C2 C1 H2 110.00 . . . no
C2 C1 H3 112.00 . . . no
H1 C1 H2 108.00 . . . no
H1 C1 H3 108.00 . . . no
H2 C1 H3 107.00 . . . no
C2 C3 H4 118.00 . . . no
C4 C3 H4 115.00 . . . no
C5 C6 H5 120.00 . . . no
C7 C6 H5 120.00 . . . no
C6 C7 H6 121.00 . . . no
C6 C7 H6 121.00 6_455 . . no

loop_
_geom_bond_atom_site_label_1
_geom_bond_atom_site_label_2
_geom_bond_distance
_geom_bond_site_symmetry_1
_geom_bond_site_symmetry_2
_geom_bond_publ_flag
Gd1 O2 2.5043 . . yes
Gd1 O3 2.5201 . . yes
Gd1 N1 2.6248(3) . . yes
Gd1 O2 2.5043 . 3_565 yes
Gd1 O3 2.5201 . 3_565 yes
Gd1 N1 2.6248(3) . 3_565 yes
Gd1 O2 2.5043 . 6_455 yes
Gd1 O3 2.5201 . 6_455 yes
Gd1 O2 2.5043 . 8_555 yes
Gd1 O3 2.5201 . 8_555 yes
Co1 O1 2.0140 . . yes
Co1 O2 2.0789 . . yes
Co1 N2 2.1636 . . yes
Co1 O1 2.0140 . 3_565 yes
Co1 O2 2.0789 . 3_565 yes
Co1 N2 2.1636 . 3_565 yes
Cr1 C8 2.0859 . . yes
Cr1 C9 2.0726(2) . . yes
Cr1 C8 2.0859 . 2_565 yes
Cr1 C9 2.0726(2) . 2_565 yes
Cr1 C8 2.0859 . 3_665 yes
Cr1 C8 2.0859 . 4_655 yes
O1 C2 1.2479 . . yes
O2 C4 1.2934 . . yes
N1 C5 1.3396 . 3_565 yes
N1 C5 1.3396 . 8_555 yes
N2 C8 1.1513 . . yes
N3 C9 1.1511(1) . 2_565 yes
C1 C2 1.5142 . . no
C2 C3 1.3967 . . no
C3 C4 1.3739 . . no
C4 C5 1.4948 . . no
C5 C6 1.4017 . . no
C6 C7 1.3861 . . no
C1 H1 0.9500 . . no
C1 H2 0.9700 . . no
C1 H3 0.9600 . . no
C3 H4 0.9600 . . no
C6 H5 0.9900 . . no
C7 H6 0.9600 . . no
